data_7249129
loop_
_publ_author_name
'Almuhana, Asia R. Y.'
'Griffin, Sarah L.'
'Champness, Neil R.'

_publ_section_title
;
 Amidinium&#x22EF;phosphonate charge assisted hydrogen-bonded organic
 frameworks: influence of diverse intermolecular interactions
;
_journal_issue 34
_journal_name_full CrystEngComm
_journal_page_first 4643
_journal_page_last 4648
_journal_paper_doi 10.1039/D4CE00479E
_journal_volume 26
_journal_year 2024
_chemical_formula_moiety 'C7 H7 O3 P, C4 H6 N2, 1[H2O]'
_chemical_formula_sum 'C11 H15 N2 O4 P'
_chemical_formula_weight 270.22
_space_group_crystal_system monoclinic
_space_group_IT_number 15
_space_group_name_Hall '-C 2yc'
_space_group_name_H-M_alt 'C 1 2/c 1'
_atom_sites_solution_hydrogens geom
_audit_creation_date 2024-03-25
_audit_creation_method
;
Olex2 1.5
(compiled 2024.02.16 svn.r378c4104 for OlexSys, GUI svn.r6928)
;
_audit_update_record
;
2024-05-03 deposited with the CCDC.	2024-07-18 downloaded from the CCDC.
;
_cell_angle_alpha 90
_cell_angle_beta 92.9890(10)
_cell_angle_gamma 90
_cell_formula_units_Z 8
_cell_length_a 12.0665(2)
_cell_length_b 13.6291(3)
_cell_length_c 15.2147(2)
_cell_measurement_reflns_used 11250
_cell_measurement_temperature 100.02(16)
_cell_measurement_theta_max 76.5760
_cell_measurement_theta_min 4.8610
_cell_volume 2498.74(8)
_computing_cell_refinement 'CrysAlisPro 1.171.42.94a (Rigaku OD, 2023)'
_computing_data_collection 'CrysAlisPro 1.171.42.94a (Rigaku OD, 2023)'
_computing_data_reduction 'CrysAlisPro 1.171.42.94a (Rigaku OD, 2023)'
_computing_molecular_graphics 'Olex2 1.5 (Dolomanov et al., 2009)'
_computing_publication_material 'Olex2 1.5 (Dolomanov et al., 2009)'
_computing_structure_refinement 'SHELXL 2019/3 (Sheldrick, 2015)'
_computing_structure_solution 'SHELXT  (Sheldrick, 2015)'
_diffrn_ambient_temperature 100.15
_diffrn_detector_area_resol_mean 10.0000
_diffrn_detector_type HyPix
_diffrn_measured_fraction_theta_full 0.997
_diffrn_measured_fraction_theta_max 0.973
_diffrn_measurement_details
;
List of Runs (angles in degrees, time in seconds):

  # Type    Start    End  Width  t~exp~   \w     \q     \k     \f   Frames
#--------------------------------------------------------------------------
  1  \w    -75.00   0.00   0.50   10.00    --  -45.18 100.00 -58.00  150
  2  \w     -5.00  76.00   0.50   10.00    --   45.18-100.00-164.00  162
  3  \w    -92.00 -25.00   0.50   50.00    --  -97.00 100.00 -58.00  134
  4  \w     38.00  92.00   0.50   50.00    --  109.75-100.00-164.00  108
  5  \w    100.00 175.00   0.50   50.00    --  109.75 100.00 -58.00  150
  6  \w    -62.00 -34.00   0.50   10.00    --  -45.18 -56.00  51.84   56
  7  \w    -62.00 -34.00   0.50   10.00    --  -45.18 -55.00  78.16   56
  8  \w    -88.00 -16.00   0.50   10.00    --  -45.18 125.00   0.00  144
  9  \w    -62.00 -34.00   0.50   10.00    --  -45.18 -55.00 155.99   56
 10  \w    -30.00  15.00   0.50   10.00    --   45.18 -38.00-180.00   90
 11  \w    -27.00  41.00   0.50   10.00    --   45.18 -57.00 -60.00  136
 12  \w    -30.00  15.00   0.50   10.00    --   45.18 -38.00-150.00   90
 13  \w    -30.00  15.00   0.50   10.00    --   45.18 -38.00 -30.00   90
 14  \w    -27.00  41.00   0.50   10.00    --   45.18 -57.00-120.00  136
 15  \w    -30.00  15.00   0.50   10.00    --   45.18 -38.00  90.00   90
 16  \w    -93.00 -25.00   0.50   50.00    --  -97.00  97.00 -47.50  136
 17  \w    -97.00 -27.00   0.50   50.00    --  -97.00 114.00 101.82  140
 18  \w    -98.00 -27.00   0.50   50.00    --  -97.00 116.00 144.23  142
 19  \w    -92.00 -25.00   0.50   50.00    --  -97.00 100.00  92.09  134
 20  \w   -170.00 -86.00   0.50   50.00    --  -97.00 -54.00 -82.97  168
 21  \w    -55.00 -23.00   0.50   50.00    --  -97.00  61.00 -30.00   64
 22  \w    -97.00 -27.00   0.50   50.00    --  -97.00 115.00 -15.02  140
 23  \w    -92.00 -23.00   0.50   50.00    --  -97.00  94.00-122.23  138
 24  \w    -55.00 -23.00   0.50   50.00    --  -97.00  61.00   0.00   64
 25  \w   -140.00 -90.00   0.50   50.00    --  -97.00 -15.00 -90.00  100
 26  \w    -93.00 -25.00   0.50   50.00    --  -97.00  97.00 125.30  136
 27  \w    -92.00 -23.00   0.50   50.00    --  -97.00  95.00-154.34  138
 28  \w    -93.00 -25.00   0.50   50.00    --  -97.00  97.00  79.69  136
 29  \w   -168.00-106.00   0.50   50.00    --  -97.00-100.00-164.00  124
 30  \w    -97.00 -27.00   0.50   50.00    --  -97.00 114.00   4.13  140
 31  \w    -92.00 -25.00   0.50   50.00    --  -97.00  98.00 -93.34  134
 32  \w   -140.00 -90.00   0.50   50.00    --  -97.00 -15.00   0.00  100
 33  \w    -93.00 -25.00   0.50   50.00    --  -97.00 104.00-107.03  136
 34  \w    106.00 161.00   0.50   50.00    --  109.75  30.00 -90.00  110
 35  \w    104.00 131.00   0.50   50.00    --  109.75  15.00 150.00   54
 36  \w     38.00  93.00   0.50   50.00    --  109.75 -95.00  60.00  110
 37  \w    105.00 131.00   0.50   50.00    --  109.75  15.00-150.00   52
 38  \w     37.00  93.00   0.50   50.00    --  109.75 -95.00-120.00  112
 39  \w    104.00 132.00   0.50   50.00    --  109.75  15.00  90.00   56
 40  \w    105.00 132.00   0.50   50.00    --  109.75  15.00 -90.00   54
 41  \w     67.00  93.00   0.50   50.00    --  109.75 -95.00  30.00   52
 42  \w     99.00 174.00   0.50   50.00    --  109.75  77.00 150.00  150
 43  \w    107.00 132.00   0.50   50.00    --  109.75  15.00-180.00   50
 44  \w     55.00  93.00   0.50   50.00    --  109.75 -95.00   0.00   76
 45  \w     37.00  89.00   0.50   50.00    --  109.75 -95.00 120.00  104
 46  \w    142.00 168.00   0.50   50.00    --  109.75  77.00   0.00   52
 47  \w    105.00 132.00   0.50   50.00    --  109.75  15.00-120.00   54
 48  \w     99.00 124.00   0.50   50.00    --  109.75  77.00   0.00   50
 49  \w     37.00  71.00   0.50   50.00    --  109.75 -77.00  60.00   68
 50  \w     38.00  83.00   0.50   50.00    --  109.75 -95.00-150.00   90
 51  \w    111.00 160.00   0.50   50.00    --  109.75  30.00 -60.00   98
 52  \w    105.00 132.00   0.50   50.00    --  109.75  15.00 120.00   54
 53  \w     37.00  93.00   0.50   50.00    --  109.75 -95.00 150.00  112
 54  \w    106.00 131.00   0.50   50.00    --  109.75  15.00   0.00   50
 55  \w     43.00  87.00   0.50   50.00    --  109.75 -95.00 -90.00   88
 56  \w     39.00  92.00   0.50   50.00    --  109.75 -95.00 -30.00  106
;
_diffrn_measurement_device 'four-circle diffractometer'
_diffrn_measurement_device_type 'ROD, Synergy Custom system, HyPix'
_diffrn_measurement_method '\w scans'
_diffrn_radiation_type CuK\a
_diffrn_radiation_wavelength 1.54178
_diffrn_reflns_av_R_equivalents 0.0494
_diffrn_reflns_av_unetI/netI 0.0282
_diffrn_reflns_Laue_measured_fraction_full 0.997
_diffrn_reflns_Laue_measured_fraction_max 0.973
_diffrn_reflns_limit_h_max 15
_diffrn_reflns_limit_h_min -15
_diffrn_reflns_limit_k_max 17
_diffrn_reflns_limit_k_min -17
_diffrn_reflns_limit_l_max 14
_diffrn_reflns_limit_l_min -18
_diffrn_reflns_number 22597
_diffrn_reflns_point_group_measured_fraction_full 0.997
_diffrn_reflns_point_group_measured_fraction_max 0.973
_diffrn_reflns_theta_full 67.679
_diffrn_reflns_theta_max 76.749
_diffrn_reflns_theta_min 4.899
_exptl_absorpt_coefficient_mu 2.062
_exptl_absorpt_correction_T_max 1.00000
_exptl_absorpt_correction_T_min 0.91321
_exptl_absorpt_correction_type multi-scan
_exptl_absorpt_process_details
;
CrysAlisPro 1.171.42.94a (Rigaku Oxford Diffraction, 2023)
Empirical absorption correction using spherical harmonics,
implemented in SCALE3 ABSPACK scaling algorithm.
;
_exptl_crystal_colour 'clear light colourless'
_exptl_crystal_colour_lustre clear
_exptl_crystal_colour_modifier light
_exptl_crystal_colour_primary colourless
_exptl_crystal_density_diffrn 1.437
_exptl_crystal_description needle
_exptl_crystal_F_000 1136
_exptl_crystal_size_max 0.21
_exptl_crystal_size_mid 0.025
_exptl_crystal_size_min 0.015
_refine_diff_density_max 0.786
_refine_diff_density_min -1.370
_refine_diff_density_rms 0.099
_refine_ls_extinction_method none
_refine_ls_goodness_of_fit_ref 1.068
_refine_ls_hydrogen_treatment constr
_refine_ls_matrix_type full
_refine_ls_number_parameters 173
_refine_ls_number_reflns 2571
_refine_ls_number_restraints 0
_refine_ls_restrained_S_all 1.068
_refine_ls_R_factor_all 0.1311
_refine_ls_R_factor_gt 0.1162
_refine_ls_shift/su_max 0.000
_refine_ls_shift/su_mean 0.000
_refine_ls_structure_factor_coef Fsqd
_refine_ls_weighting_details 'w=1/[\s^2^(Fo^2^)+28.5069P] where P=(Fo^2^+2Fc^2^)/3'
_refine_ls_weighting_scheme calc
_refine_ls_wR_factor_gt 0.2165
_refine_ls_wR_factor_ref 0.2245
_reflns_Friedel_coverage 0.000
_reflns_number_gt 2224
_reflns_number_total 2571
_reflns_threshold_expression 'I > 2\s(I)'
_cod_data_source_file d4ce00479e2.cif
_cod_data_source_block 2023ncs0480s
_cod_depositor_comments 'Adding full bibliography for 7249127--7249130.cif.'
_cod_database_code 7249129
_shelx_shelxl_version_number 2019/3
_shelx_space_group_comment
;
The symmetry employed for this shelxl refinement is uniquely defined
by the following loop, which should always be used as a source of
symmetry information in preference to the above space-group names.
They are only intended as comments.
;
_shelx_estimated_absorpt_t_max 0.970
_shelx_estimated_absorpt_t_min 0.671
_olex2_refinement_description
;
1. Fixed Uiso
 At 1.2 times of:
  All C(H) groups, All C(H,H) groups, All N(H,H) groups
 At 1.5 times of:
  All O(H) groups
2. Rigid body (RIGU) restrains
 C4B
 with sigma for 1-2 distances of 0.004 and sigma for 1-3 distances of 0.004
 C3B
 with sigma for 1-2 distances of 0.004 and sigma for 1-3 distances of 0.004
3. Others
 Fixed Sof: C3B(0.6) H3B(0.6) C4B(0.6) H4B(0.6) C4C(0.4) H4C(0.4) C3C(0.4)
 H3C(0.4)
4.a Secondary CH2 refined with riding coordinates:
 C1B(H1BA,H1BB)
4.b Aromatic/amide H refined with riding coordinates:
 C3B(H3B), C4B(H4B), C6B(H6B), C7B(H7B), C4A(H4A), C5A(H5A), C4C(H4C), C3C(H3C)
4.c X=CH2 refined with riding coordinates:
 N1A(H1AA,H1AB), N2A(H2AA,H2AB)
4.d Idealised tetrahedral OH refined as rotating group:
 O3B(H3BA)
;
_olex2_submission_special_instructions 'No special instructions were received'
_oxdiff_exptl_absorpt_empirical_details
;
Empirical correction (ABSPACK) includes:
- Absorption correction using spherical harmonics
- Frame scaling
- Detector area scaling
;

loop_
_space_group_symop_operation_xyz
'x, y, z'
'-x, y, -z+1/2'
'x+1/2, y+1/2, z'
'-x+1/2, y+1/2, -z+1/2'
'-x, -y, -z'
'x, -y, z-1/2'
'-x+1/2, -y+1/2, -z'
'x+1/2, -y+1/2, z-1/2'

loop_
_atom_site_label
_atom_site_type_symbol
_atom_site_fract_x
_atom_site_fract_y
_atom_site_fract_z
_atom_site_U_iso_or_equiv
_atom_site_adp_type
_atom_site_occupancy
_atom_site_site_symmetry_order
_atom_site_calc_flag
_atom_site_refinement_flags_posn
_atom_site_refinement_flags_adp
_atom_site_refinement_flags_occupancy
_atom_site_disorder_assembly
_atom_site_disorder_group
C1B C 0.6912(5) 0.5229(6) 0.5097(5) 0.083(2) Uani 1 1 d . . . . .
H1BA H 0.623853 0.498029 0.536769 0.099 Uiso 1 1 calc R U . . .
H1BB H 0.714609 0.472452 0.467644 0.099 Uiso 1 1 calc R U . . .
C2B C 0.7816(5) 0.5339(5) 0.5809(6) 0.075(2) Uani 1 1 d . . . . .
C3B C 0.8924(8) 0.5148(9) 0.5552(10) 0.082(4) Uani 0.6 1 d . . P A 1
H3B H 0.906545 0.498581 0.496104 0.099 Uiso 0.6 1 calc R U P A 1
C4B C 0.9772(8) 0.5209(8) 0.6189(10) 0.079(4) Uani 0.6 1 d . . P A 1
H4B H 1.051425 0.510398 0.603093 0.095 Uiso 0.6 1 calc R U P A 1
C5B C 0.9544(5) 0.5440(5) 0.7144(6) 0.076(2) Uani 1 1 d . . . . .
C6B C 0.8450(5) 0.5402(5) 0.7334(5) 0.078(2) Uani 1 1 d . . . . .
H6B H 0.826519 0.540966 0.793384 0.094 Uiso 1 1 calc R U . . .
C7B C 0.7602(5) 0.5353(5) 0.6689(5) 0.078(2) Uani 1 1 d . . . . .
H7B H 0.685442 0.532875 0.685648 0.094 Uiso 1 1 calc R U . . .
O1B O 0.5643(3) 0.6080(5) 0.3807(3) 0.100(2) Uani 1 1 d . . . . .
O2B O 0.7578(3) 0.6764(4) 0.4112(2) 0.0869(18) Uani 1 1 d . . . . .
O3B O 0.6075(3) 0.7034(3) 0.5183(2) 0.0492(9) Uani 1 1 d . . . . .
H3BA H 0.658683 0.739164 0.539687 0.074 Uiso 1 1 calc R U . . .
P1B P 0.65472(11) 0.63297(17) 0.44867(10) 0.0706(6) Uani 1 1 d . . . . .
C2A C 0.7240(5) 0.2848(5) 0.6833(4) 0.0609(16) Uani 1 1 d . . . . .
C3A C 0.7375(4) 0.2670(3) 0.5885(3) 0.0419(11) Uani 1 1 d . . . . .
C4A C 0.8394(4) 0.2748(4) 0.5557(4) 0.0509(13) Uani 1 1 d . . . . .
H4A H 0.901852 0.291211 0.593403 0.061 Uiso 1 1 calc R U . . .
C5A C 0.6480(4) 0.2413(5) 0.5331(4) 0.0660(18) Uani 1 1 d . . . . .
H5A H 0.576713 0.234615 0.556178 0.079 Uiso 1 1 calc R U . . .
N1A N 0.8068(4) 0.2668(5) 0.7404(3) 0.0776(19) Uani 1 1 d . . . . .
H1AA H 0.799619 0.278598 0.796667 0.093 Uiso 1 1 calc R U . . .
H1AB H 0.869484 0.242975 0.722382 0.093 Uiso 1 1 calc R U . . .
N2A N 0.6298(4) 0.3202(6) 0.7080(4) 0.098(3) Uani 1 1 d . . . . .
H2AA H 0.620880 0.332533 0.764023 0.117 Uiso 1 1 calc R U . . .
H2AB H 0.575262 0.331768 0.668701 0.117 Uiso 1 1 calc R U . . .
C4C C 0.9713(10) 0.5890(10) 0.6379(12) 0.058(4) Uani 0.4 1 d . . P A -1
H4C H 1.037468 0.624691 0.629086 0.069 Uiso 0.4 1 calc R U P A -1
C3C C 0.8876(10) 0.5809(10) 0.5720(12) 0.058(4) Uani 0.4 1 d . . P A -1
H3C H 0.901331 0.608768 0.516394 0.069 Uiso 0.4 1 calc R U P A -1

loop_
_atom_site_aniso_label
_atom_site_aniso_U_11
_atom_site_aniso_U_22
_atom_site_aniso_U_33
_atom_site_aniso_U_23
_atom_site_aniso_U_13
_atom_site_aniso_U_12
C1B 0.031(3) 0.086(5) 0.130(6) -0.036(5) -0.002(3) 0.002(3)
C2B 0.032(3) 0.050(4) 0.142(7) -0.011(4) -0.007(3) 0.000(2)
C3B 0.037(5) 0.050(7) 0.158(13) -0.041(7) -0.011(6) -0.005(5)
C4B 0.035(5) 0.049(7) 0.151(12) -0.038(7) -0.007(6) -0.006(4)
C5B 0.032(3) 0.044(3) 0.150(7) -0.003(4) -0.013(4) 0.004(2)
C6B 0.035(3) 0.075(4) 0.124(6) -0.053(4) -0.008(3) 0.005(3)
C7B 0.034(3) 0.073(4) 0.127(6) -0.061(4) 0.002(3) 0.004(3)
O1B 0.042(2) 0.183(6) 0.073(3) -0.035(3) -0.009(2) -0.038(3)
O2B 0.045(2) 0.180(5) 0.037(2) -0.038(3) 0.0048(16) -0.043(3)
O3B 0.0268(16) 0.075(3) 0.046(2) 0.0127(18) 0.0008(14) -0.0073(16)
P1B 0.0306(7) 0.1293(17) 0.0515(9) -0.0229(9) -0.0003(6) -0.0229(8)
C2A 0.044(3) 0.086(4) 0.051(3) 0.011(3) -0.005(2) -0.029(3)
C3A 0.035(2) 0.034(2) 0.055(3) 0.006(2) -0.011(2) 0.0004(19)
C4A 0.032(2) 0.058(3) 0.062(3) 0.000(3) -0.015(2) 0.004(2)
C5A 0.034(3) 0.103(5) 0.060(4) -0.013(3) -0.003(2) -0.009(3)
N1A 0.057(3) 0.121(5) 0.053(3) 0.044(3) -0.015(2) -0.032(3)
N2A 0.035(3) 0.199(8) 0.059(3) -0.033(4) -0.003(2) -0.026(4)
C4C 0.026(6) 0.036(7) 0.111(13) -0.006(8) 0.005(7) -0.008(5)
C3C 0.031(6) 0.031(7) 0.110(13) 0.029(8) 0.000(7) -0.004(5)

loop_
_atom_type_symbol
_atom_type_description
_atom_type_scat_dispersion_real
_atom_type_scat_dispersion_imag
_atom_type_scat_source
C C 0.0181 0.0091 'International Tables Vol C Tables 4.2.6.8 and 6.1.1.4'
H H 0.0000 0.0000 'International Tables Vol C Tables 4.2.6.8 and 6.1.1.4'
N N 0.0311 0.0180 'International Tables Vol C Tables 4.2.6.8 and 6.1.1.4'
O O 0.0492 0.0322 'International Tables Vol C Tables 4.2.6.8 and 6.1.1.4'
P P 0.2955 0.4335 'International Tables Vol C Tables 4.2.6.8 and 6.1.1.4'

loop_
_geom_angle_atom_site_label_1
_geom_angle_atom_site_label_2
_geom_angle_atom_site_label_3
_geom_angle
_geom_angle_site_symmetry_1
_geom_angle_site_symmetry_3
_geom_angle_publ_flag
H1BA C1B H1BB 107.4 . . ?
C2B C1B H1BA 108.3 . . ?
C2B C1B H1BB 108.3 . . ?
C2B C1B P1B 115.8(5) . . ?
P1B C1B H1BA 108.3 . . ?
P1B C1B H1BB 108.3 . . ?
C3B C2B C1B 115.8(9) . . ?
C3B C2B C3C 38.1(7) . . ?
C7B C2B C1B 122.4(6) . . ?
C7B C2B C3B 119.5(8) . . ?
C7B C2B C3C 107.3(9) . . ?
C3C C2B C1B 126.1(10) . . ?
C2B C3B H3B 121.1 . . ?
C2B C3B C4C 99.8(9) . . ?
C4B C3B C2B 117.8(12) . . ?
C4B C3B H3B 121.1 . . ?
C4B C3B C4C 31.3(6) . . ?
C4C C3B H3B 131.5 . . ?
C3C C3B C2B 71.4(11) . . ?
C3C C3B H3B 119.9 . . ?
C3C C3B C4B 78.7(13) . . ?
C3C C3B C4C 47.4(12) . . ?
C3B C4B H4B 119.4 . . ?
C3B C4B C5B 121.3(10) . . ?
C3B C4B C3C 37.7(7) . . ?
C5B C4B H4B 119.4 . . ?
C4C C4B C3B 101.7(15) . . ?
C4C C4B H4B 107.5 . . ?
C4C C4B C5B 60.1(13) . . ?
C4C C4B C3C 64.0(13) . . ?
C3C C4B H4B 128.7 . . ?
C3C C4B C5B 100.2(10) . . ?
C5B C5B C4B 121.6(8) 2_756 . ?
C6B C5B C4B 114.7(7) . . ?
C6B C5B C5B 121.7(10) . 2_756 ?
C4C C5B C4B 39.1(7) . . ?
C4C C5B C5B 119.1(9) . 2_756 ?
C4C C5B C6B 113.2(8) . . ?
C5B C6B H6B 118.7 . . ?
C5B C6B C7B 122.6(8) . . ?
C7B C6B H6B 118.7 . . ?
C2B C7B C6B 121.4(6) . . ?
C2B C7B H7B 119.3 . . ?
C6B C7B H7B 119.3 . . ?
P1B O3B H3BA 109.5 . . ?
O1B P1B C1B 108.3(3) . . ?
O1B P1B O2B 114.2(3) . . ?
O1B P1B O3B 109.2(3) . . ?
O2B P1B C1B 109.5(3) . . ?
O2B P1B O3B 110.6(3) . . ?
O3B P1B C1B 104.5(3) . . ?
N1A C2A C3A 119.8(6) . . ?
N2A C2A C3A 118.8(5) . . ?
N2A C2A N1A 121.4(6) . . ?
C4A C3A C2A 119.6(5) . . ?
C4A C3A C5A 119.4(5) . . ?
C5A C3A C2A 121.0(5) . . ?
C3A C4A H4A 120.2 . . ?
C3A C4A C5A 119.7(5) . 7_656 ?
C5A C4A H4A 120.2 7_656 . ?
C3A C5A C4A 120.9(5) . 7_656 ?
C3A C5A H5A 119.5 . . ?
C4A C5A H5A 119.5 7_656 . ?
C2A N1A H1AA 120.0 . . ?
C2A N1A H1AB 120.0 . . ?
H1AA N1A H1AB 120.0 . . ?
C2A N2A H2AA 120.0 . . ?
C2A N2A H2AB 120.0 . . ?
H2AA N2A H2AB 120.0 . . ?
C3B C4C H4C 126.4 . . ?
C4B C4C C3B 47.0(11) . . ?
C4B C4C C5B 80.8(14) . . ?
C4B C4C H4C 111.8 . . ?
C4B C4C C3C 76.8(14) . . ?
C5B C4C C3B 104.2(10) . . ?
C5B C4C H4C 121.6 . . ?
C5B C4C C3C 116.9(11) . . ?
C3C C4C C3B 29.9(7) . . ?
C3C C4C H4C 121.6 . . ?
C2B C3C C4B 109.4(10) . . ?
C2B C3C H3C 117.2 . . ?
C3B C3C C2B 70.5(11) . . ?
C3B C3C C4B 63.6(11) . . ?
C3B C3C C4C 102.7(14) . . ?
C3B C3C H3C 97.1 . . ?
C4B C3C H3C 119.0 . . ?
C4C C3C C2B 125.6(14) . . ?
C4C C3C C4B 39.2(7) . . ?
C4C C3C H3C 117.2 . . ?

loop_
_geom_bond_atom_site_label_1
_geom_bond_atom_site_label_2
_geom_bond_distance
_geom_bond_site_symmetry_2
_geom_bond_publ_flag
C1B H1BA 0.9900 . ?
C1B H1BB 0.9900 . ?
C1B C2B 1.505(9) . ?
C1B P1B 1.807(8) . ?
C2B C3B 1.436(12) . ?
C2B C7B 1.377(11) . ?
C2B C3C 1.444(13) . ?
C3B H3B 0.9500 . ?
C3B C4B 1.375(16) . ?
C3B C4C 1.841(19) . ?
C3B C3C 0.939(16) . ?
C4B H4B 0.9500 . ?
C4B C5B 1.527(16) . ?
C4B C4C 0.976(16) . ?
C4B C3C 1.505(17) . ?
C5B C5B 1.503(13) 2_756 ?
C5B C6B 1.367(8) . ?
C5B C4C 1.341(18) . ?
C6B H6B 0.9500 . ?
C6B C7B 1.382(9) . ?
C7B H7B 0.9500 . ?
O1B P1B 1.502(4) . ?
O2B P1B 1.515(4) . ?
O3B H3BA 0.8400 . ?
O3B P1B 1.559(4) . ?
C2A C3A 1.479(8) . ?
C2A N1A 1.312(7) . ?
C2A N2A 1.309(8) . ?
C3A C4A 1.356(7) . ?
C3A C5A 1.380(7) . ?
C4A H4A 0.9500 . ?
C4A C5A 1.385(8) 7_656 ?
C5A H5A 0.9500 . ?
N1A H1AA 0.8800 . ?
N1A H1AB 0.8800 . ?
N2A H2AA 0.8800 . ?
N2A H2AB 0.8800 . ?
C4C H4C 0.9500 . ?
C4C C3C 1.39(2) . ?
C3C H3C 0.9500 . ?

loop_
_geom_torsion_atom_site_label_1
_geom_torsion_atom_site_label_2
_geom_torsion_atom_site_label_3
_geom_torsion_atom_site_label_4
_geom_torsion
_geom_torsion_site_symmetry_1
_geom_torsion_site_symmetry_2
_geom_torsion_site_symmetry_3
_geom_torsion_site_symmetry_4
_geom_torsion_publ_flag
C1B C2B C3B C4B -177.9(10) . . . . ?
C1B C2B C3B C4C 154.9(8) . . . . ?
C1B C2B C3B C3C 116.4(15) . . . . ?
C1B C2B C7B C6B 176.5(6) . . . . ?
C1B C2B C3C C3B -86.7(15) . . . . ?
C1B C2B C3C C4B -138.0(10) . . . . ?
C1B C2B C3C C4C -178.7(12) . . . . ?
C2B C1B P1B O1B 179.7(5) . . . . ?
C2B C1B P1B O2B 54.5(6) . . . . ?
C2B C1B P1B O3B -64.0(6) . . . . ?
C2B C3B C4B C5B 1.8(17) . . . . ?
C2B C3B C4B C4C -60.2(19) . . . . ?
C2B C3B C4B C3C -61.8(13) . . . . ?
C2B C3B C4C C4B 128.8(18) . . . . ?
C2B C3B C4C C5B 66.4(11) . . . . ?
C2B C3B C4C C3C -53.3(15) . . . . ?
C2B C3B C3C C4B 124.7(11) . . . . ?
C2B C3B C3C C4C 123.6(14) . . . . ?
C3B C2B C7B C6B 14.3(11) . . . . ?
C3B C2B C3C C4B -51.3(13) . . . . ?
C3B C2B C3C C4C -92.0(18) . . . . ?
C3B C4B C5B C5B 175.8(9) . . . 2_756 ?
C3B C4B C5B C6B 11.3(15) . . . . ?
C3B C4B C5B C4C -85.7(15) . . . . ?
C3B C4B C4C C5B 119.5(12) . . . . ?
C3B C4B C4C C3C -1.1(13) . . . . ?
C3B C4B C3C C2B 55.3(13) . . . . ?
C3B C4B C3C C4C 178(2) . . . . ?
C3B C4C C3C C2B 75.0(16) . . . . ?
C3B C4C C3C C4B -2(2) . . . . ?
C4B C3B C4C C5B -62.4(15) . . . . ?
C4B C3B C4C C3C 178(3) . . . . ?
C4B C3B C3C C2B -124.7(11) . . . . ?
C4B C3B C3C C4C -1.1(14) . . . . ?
C4B C5B C6B C7B -12.3(11) . . . . ?
C4B C5B C4C C3B 41.1(9) . . . . ?
C4B C5B C4C C3C 70.1(14) . . . . ?
C4B C4C C3C C2B 76.6(19) . . . . ?
C4B C4C C3C C3B 2(2) . . . . ?
C5B C4B C4C C3B -119.5(12) . . . . ?
C5B C4B C4C C3C -120.6(10) . . . . ?
C5B C4B C3C C2B -73.7(13) . . . . ?
C5B C4B C3C C3B -128.9(15) . . . . ?
C5B C4B C3C C4C 49.3(12) . . . . ?
C5B C5B C6B C7B -176.8(5) 2_756 . . . ?
C5B C5B C4C C3B 146.5(6) 2_756 . . . ?
C5B C5B C4C C4B 105.5(11) 2_756 . . . ?
C5B C5B C4C C3C 175.5(11) 2_756 . . . ?
C5B C6B C7B C2B 0.1(11) . . . . ?
C5B C4C C3C C2B 4(2) . . . . ?
C5B C4C C3C C3B -71(2) . . . . ?
C5B C4C C3C C4B -72.3(14) . . . . ?
C6B C5B C4C C3B -60.1(10) . . . . ?
C6B C5B C4C C4B -101.2(11) . . . . ?
C6B C5B C4C C3C -31.1(16) . . . . ?
C7B C2B C3B C4B -14.6(15) . . . . ?
C7B C2B C3B C4C -41.8(11) . . . . ?
C7B C2B C3B C3C -80.3(16) . . . . ?
C7B C2B C3C C3B 116.1(15) . . . . ?
C7B C2B C3C C4B 64.7(14) . . . . ?
C7B C2B C3C C4C 24.1(17) . . . . ?
P1B C1B C2B C3B -91.8(8) . . . . ?
P1B C1B C2B C7B 105.4(7) . . . . ?
P1B C1B C2B C3C -48.7(11) . . . . ?
C2A C3A C4A C5A -179.7(6) . . . 7_656 ?
C2A C3A C5A C4A 179.7(6) . . . 7_656 ?
C4A C3A C5A C4A -1.2(10) . . . 7_656 ?
C5A C3A C4A C5A 1.2(10) . . . 7_656 ?
N1A C2A C3A C4A -28.9(8) . . . . ?
N1A C2A C3A C5A 150.2(6) . . . . ?
N2A C2A C3A C4A 149.7(6) . . . . ?
N2A C2A C3A C5A -31.1(9) . . . . ?
C4C C3B C4B C5B 62.0(13) . . . . ?
C4C C3B C4B C3C -2(2) . . . . ?
C4C C3B C3C C2B -123.6(14) . . . . ?
C4C C3B C3C C4B 1.1(14) . . . . ?
C4C C4B C5B C5B -98.5(11) . . . 2_756 ?
C4C C4B C5B C6B 97.0(11) . . . . ?
C4C C4B C3C C2B -123.0(18) . . . . ?
C4C C4B C3C C3B -178(2) . . . . ?
C4C C5B C6B C7B 30.7(12) . . . . ?
C3C C2B C3B C4B 65.7(14) . . . . ?
C3C C2B C3B C4C 38.5(13) . . . . ?
C3C C2B C7B C6B -25.3(11) . . . . ?
C3C C3B C4B C5B 63.6(17) . . . . ?
C3C C3B C4B C4C 2(2) . . . . ?
C3C C3B C4C C4B -178(3) . . . . ?
C3C C3B C4C C5B 119.7(19) . . . . ?
C3C C4B C5B C5B -150.4(6) . . . 2_756 ?
C3C C4B C5B C6B 45.2(10) . . . . ?
C3C C4B C5B C4C -51.9(11) . . . . ?
C3C C4B C4C C3B 1.1(13) . . . . ?
C3C C4B C4C C5B 120.6(10) . . . . ?

loop_
_smtbx_masks_void_nr
_smtbx_masks_void_average_x
_smtbx_masks_void_average_y
_smtbx_masks_void_average_z
_smtbx_masks_void_volume
_smtbx_masks_void_count_electrons
_smtbx_masks_void_content
1 0.000 -0.094 0.250 52.3 19.1 '2 Water'
2 0.000 0.094 0.750 52.3 19.1 '2 Water'
3 0.500 0.406 0.250 52.3 19.1 '2 Water'
4 0.500 0.594 0.750 52.3 19.1 '2 Water'
